data_1568216
loop_
_publ_author_name
'Ruiz Mart\'inez, Cristina'
'P\'erez, Juana M.'
'Arrabal-Campos, Francisco M.'
'Rodr\'iguez-Di\'eguez, Antonio'
'Choquesillo-Lazarte, Duane'
'Mart\'inez-Lao, Juan A.'
'Ortu\~no, Manuel A.'
'Fern\'andez, Ignacio'

_publ_section_title
;
 Lithium anthraquinoids as catalysts in the ROP of lactide and
 caprolactone into cyclic polymers
;
_journal_issue 4
_journal_name_full 'Polymer Chemistry'
_journal_page_first 452
_journal_page_last 461
_journal_paper_doi 10.1039/D2PY01076C
_journal_volume 14
_journal_year 2023
_chemical_formula_moiety '2(C17 H14 N2 O2)'
_chemical_formula_sum 'C34 H28 N4 O4'
_chemical_formula_weight 556.60
_space_group_crystal_system monoclinic
_space_group_IT_number 7
_space_group_name_Hall 'P -2yc'
_space_group_name_H-M_alt 'P 1 c 1'
_atom_sites_solution_hydrogens geom
_audit_creation_date 2022-03-02
_audit_creation_method
;
Olex2 1.5
(compiled 2021.12.09 svn.r5202d8cf for OlexSys, GUI svn.r6439)
;
_audit_update_record
;
2022-07-28 deposited with the CCDC.	2022-12-16 downloaded from the CCDC.
;
_cell_angle_alpha 90
_cell_angle_beta 91.966(5)
_cell_angle_gamma 90
_cell_formula_units_Z 2
_cell_length_a 11.1707(15)
_cell_length_b 3.8686(5)
_cell_length_c 30.877(4)
_cell_measurement_reflns_used 5043
_cell_measurement_temperature 130.00
_cell_measurement_theta_max 25.114
_cell_measurement_theta_min 2.211
_cell_volume 1333.6(3)
_computing_cell_refinement 'SAINT V8.40B (Bruker, 2016)'
_computing_data_collection 'Bruker Apex3, 2019'
_computing_data_reduction 'SAINT V8.40B (Bruker, 2016)'
_computing_molecular_graphics 'Olex2 1.5 (Dolomanov et al., 2009)'
_computing_publication_material 'Olex2 1.5 (Dolomanov et al., 2009)'
_computing_structure_refinement 'XL  (Sheldrick, 2008)'
_computing_structure_solution 'XT (Sheldrick, 2015)'
_diffrn_ambient_temperature 130.00
_diffrn_measured_fraction_theta_full 0.996
_diffrn_measured_fraction_theta_max 0.996
_diffrn_measurement_device_type 'Bruker D8 Venture'
_diffrn_measurement_method '\f and \w scans'
_diffrn_radiation_monochromator multilayer
_diffrn_radiation_type MoK\a
_diffrn_radiation_wavelength 0.71073
_diffrn_reflns_av_R_equivalents 0.1081
_diffrn_reflns_av_unetI/netI 0.0884
_diffrn_reflns_Laue_measured_fraction_full 0.996
_diffrn_reflns_Laue_measured_fraction_max 0.996
_diffrn_reflns_limit_h_max 11
_diffrn_reflns_limit_h_min -11
_diffrn_reflns_limit_k_max 3
_diffrn_reflns_limit_k_min -3
_diffrn_reflns_limit_l_max 30
_diffrn_reflns_limit_l_min -30
_diffrn_reflns_number 11079
_diffrn_reflns_point_group_measured_fraction_full 0.994
_diffrn_reflns_point_group_measured_fraction_max 0.994
_diffrn_reflns_theta_full 20.813
_diffrn_reflns_theta_max 20.813
_diffrn_reflns_theta_min 2.215
_diffrn_source 'high brilliance microfocus sealed tube'
_diffrn_source_current 1.0
_diffrn_source_power 0.05
_diffrn_source_voltage 50.0
_exptl_absorpt_coefficient_mu 0.093
_exptl_absorpt_correction_T_max 0.0261
_exptl_absorpt_correction_T_min 0.0082
_exptl_absorpt_correction_type multi-scan
_exptl_absorpt_process_details
;
SADABS-2016/2 (Bruker,2016/2) was used for absorption correction.
wR2(int) was 0.1358 before and 0.0914 after correction.
The Ratio of minimum to maximum transmission is 0.3142.
The \l/2 correction factor is Not present.
;
_exptl_crystal_density_diffrn 1.386
_exptl_crystal_description block
_exptl_crystal_F_000 584
_refine_diff_density_max 0.230
_refine_diff_density_min -0.245
_refine_diff_density_rms 0.056
_refine_ls_abs_structure_details
;
 Flack x determined using 793 quotients [(I+)-(I-)]/[(I+)+(I-)]
 (Parsons, Flack and Wagner, Acta Cryst. B69 (2013) 249-259).
;
_refine_ls_abs_structure_Flack -0.4(10)
_refine_ls_extinction_method none
_refine_ls_goodness_of_fit_ref 1.163
_refine_ls_hydrogen_treatment constr
_refine_ls_matrix_type full
_refine_ls_number_parameters 383
_refine_ls_number_reflns 2769
_refine_ls_number_restraints 338
_refine_ls_restrained_S_all 1.105
_refine_ls_R_factor_all 0.0966
_refine_ls_R_factor_gt 0.0771
_refine_ls_shift/su_max 0.000
_refine_ls_shift/su_mean 0.000
_refine_ls_structure_factor_coef Fsqd
_refine_ls_weighting_details 'w=1/[\s^2^(Fo^2^)+(0.0432P)^2^+2.2789P] where P=(Fo^2^+2Fc^2^)/3'
_refine_ls_weighting_scheme calc
_refine_ls_wR_factor_gt 0.1618
_refine_ls_wR_factor_ref 0.1699
_reflns_Friedel_coverage 0.994
_reflns_Friedel_fraction_full 0.992
_reflns_Friedel_fraction_max 0.992
_reflns_number_gt 2246
_reflns_number_total 2769
_reflns_threshold_expression 'I > 2\s(I)'
_cod_data_source_file d2py01076c2.cif
_cod_data_source_block compound1d
_cod_depositor_comments 'Adding full bibliography for 1568216--1568217.cif.'
_cod_original_sg_symbol_H-M Pc
_cod_database_code 1568216
_shelx_shelxl_version_number 2019/1
_shelx_space_group_comment
;
The symmetry employed for this shelxl refinement is uniquely defined
by the following loop, which should always be used as a source of
symmetry information in preference to the above space-group names.
They are only intended as comments.
;
_olex2_refinement_description
;
1. Fixed Uiso
 At 1.2 times of:
  All C(H) groups, All N(H) groups
 At 1.5 times of:
  All C(H,H,H) groups
2. Rigid body (RIGU) restrains
 C18, C19, C20, C21, C22, C23, C24, C25, C26, C27, C28, C29, C30, C31, C32,
 C33, C34, N3, N4, O3, O4
 with sigma for 1-2 distances of 0.004 and sigma for 1-3 distances of 0.004
 C1, C2, C3, C4, C5, C6, C7, C8, C9, C10, C11, C12, C13, C14, C15, C16, C17,
 N1, N2, O1, O2
 with sigma for 1-2 distances of 0.004 and sigma for 1-3 distances of 0.004
3.a Aromatic/amide H refined with riding coordinates:
 C5(H5), C6(H6), C7(H7), C14(H14), C15(H15), C16(H16), C17(H17), N1(H1),
 C22(H22), C23(H23), C24(H24), C31(H31), C32(H32), C33(H33), C34(H34), N3(H3)
3.b Idealised Me refined as rotating group:
 C2(H2A,H2B,H2C), C3(H3A,H3B,H3C), C19(H19A,H19B,H19C), C20(H20A,H20B,H20C)
;
_olex2_submission_special_instructions 'No special instructions were received'

loop_
_space_group_symop_operation_xyz
'x, y, z'
'x, -y, z+1/2'

loop_
_atom_site_label
_atom_site_type_symbol
_atom_site_fract_x
_atom_site_fract_y
_atom_site_fract_z
_atom_site_U_iso_or_equiv
_atom_site_adp_type
_atom_site_occupancy
_atom_site_site_symmetry_order
_atom_site_calc_flag
_atom_site_refinement_flags_posn
_atom_site_refinement_flags_adp
_atom_site_refinement_flags_occupancy
_atom_site_disorder_assembly
_atom_site_disorder_group
C1 C 0.1948(12) 0.188(3) 0.3307(5) 0.037(3) Uani 1 1 d . . . . .
C2 C 0.0906(12) 0.190(4) 0.3000(5) 0.051(4) Uani 1 1 d . . . . .
H2A H 0.114452 0.099243 0.271977 0.076 Uiso 1 1 calc R U . . .
H2B H 0.061183 0.427022 0.296391 0.076 Uiso 1 1 calc R U . . .
H2C H 0.026955 0.044593 0.311370 0.076 Uiso 1 1 calc R U . . .
C3 C 0.1768(12) 0.347(3) 0.3763(4) 0.044(4) Uani 1 1 d . . . . .
H3A H 0.189270 0.169096 0.398512 0.066 Uiso 1 1 calc R U . . .
H3B H 0.095213 0.438993 0.377692 0.066 Uiso 1 1 calc R U . . .
H3C H 0.234533 0.535146 0.381324 0.066 Uiso 1 1 calc R U . . .
C4 C 0.5004(12) -0.043(3) 0.3407(4) 0.034(3) Uani 1 1 d . . . . .
C5 C 0.5199(12) -0.205(3) 0.2990(4) 0.036(3) Uani 1 1 d . . . . .
H5 H 0.455362 -0.238682 0.278624 0.043 Uiso 1 1 calc R U . . .
C6 C 0.6337(12) -0.308(3) 0.2900(5) 0.042(3) Uani 1 1 d . . . . .
H6 H 0.646755 -0.418331 0.263096 0.051 Uiso 1 1 calc R U . . .
C7 C 0.7327(12) -0.256(3) 0.3192(5) 0.038(3) Uani 1 1 d . . . . .
H7 H 0.810589 -0.328499 0.311809 0.045 Uiso 1 1 calc R U . . .
C8 C 0.7147(11) -0.102(3) 0.3579(5) 0.034(3) Uani 1 1 d . . . . .
C9 C 0.5984(12) 0.006(3) 0.3703(4) 0.034(3) Uani 1 1 d . . . . .
C10 C 0.8176(12) -0.051(3) 0.3868(5) 0.041(3) Uani 1 1 d . . . . .
C11 C 0.8041(11) 0.125(3) 0.4307(4) 0.032(3) Uani 1 1 d . . . . .
C12 C 0.6885(11) 0.226(3) 0.4405(4) 0.031(3) Uani 1 1 d . . . . .
C13 C 0.5803(11) 0.173(3) 0.4125(4) 0.033(3) Uani 1 1 d . . . . .
C14 C 0.9019(12) 0.175(3) 0.4592(4) 0.040(3) Uani 1 1 d . . . . .
H14 H 0.979749 0.102399 0.451668 0.048 Uiso 1 1 calc R U . . .
C15 C 0.8838(14) 0.332(4) 0.4987(5) 0.052(4) Uani 1 1 d . . . . .
H15 H 0.950148 0.374970 0.518025 0.063 Uiso 1 1 calc R U . . .
C16 C 0.7669(13) 0.429(4) 0.5106(5) 0.047(4) Uani 1 1 d . . . . .
H16 H 0.754480 0.519523 0.538662 0.056 Uiso 1 1 calc R U . . .
C17 C 0.6706(13) 0.391(3) 0.4813(4) 0.040(3) Uani 1 1 d . . . . .
H17 H 0.593588 0.473311 0.488278 0.048 Uiso 1 1 calc R U . . .
N1 N 0.3878(9) 0.063(3) 0.3499(4) 0.039(3) Uani 1 1 d . . . . .
H1 H 0.374502 0.141561 0.376042 0.047 Uiso 1 1 calc R U . . .
N2 N 0.2926(10) 0.049(3) 0.3193(4) 0.035(3) Uani 1 1 d . . . . .
O1 O 0.4804(7) 0.280(2) 0.4236(3) 0.037(2) Uani 1 1 d . . . . .
O2 O 0.9195(8) -0.152(2) 0.3780(3) 0.048(3) Uani 1 1 d . . . . .
C18 C 0.7872(14) 0.767(4) 0.6726(5) 0.056(4) Uani 1 1 d . . . . .
C19 C 0.8762(13) 0.898(4) 0.7064(5) 0.054(4) Uani 1 1 d . . . . .
H19A H 0.908907 1.119746 0.697081 0.081 Uiso 1 1 calc R U . . .
H19B H 0.941415 0.730060 0.710304 0.081 Uiso 1 1 calc R U . . .
H19C H 0.836270 0.928801 0.733918 0.081 Uiso 1 1 calc R U . . .
C20 C 0.8286(13) 0.707(4) 0.6277(4) 0.051(4) Uani 1 1 d . . . . .
H20A H 0.824237 0.459913 0.620971 0.077 Uiso 1 1 calc R U . . .
H20B H 0.911519 0.786793 0.625662 0.077 Uiso 1 1 calc R U . . .
H20C H 0.777196 0.835708 0.606967 0.077 Uiso 1 1 calc R U . . .
C21 C 0.4836(12) 0.534(3) 0.6620(5) 0.039(3) Uani 1 1 d . . . . .
C22 C 0.4403(12) 0.660(4) 0.7020(5) 0.041(4) Uani 1 1 d . . . . .
H22 H 0.493065 0.766318 0.722804 0.050 Uiso 1 1 calc R U . . .
C23 C 0.3219(12) 0.624(3) 0.7098(5) 0.042(3) Uani 1 1 d . . . . .
H23 H 0.293537 0.706950 0.736527 0.051 Uiso 1 1 calc R U . . .
C24 C 0.2405(13) 0.473(4) 0.6809(5) 0.043(4) Uani 1 1 d . . . . .
H24 H 0.158601 0.452279 0.687847 0.051 Uiso 1 1 calc R U . . .
C25 C 0.2799(12) 0.351(3) 0.6416(5) 0.036(3) Uani 1 1 d . . . . .
C26 C 0.4048(12) 0.378(3) 0.6316(4) 0.035(3) Uani 1 1 d . . . . .
C27 C 0.1918(12) 0.199(4) 0.6101(5) 0.041(3) Uani 1 1 d . . . . .
C28 C 0.2346(12) 0.046(4) 0.5695(5) 0.039(3) Uani 1 1 d . . . . .
C29 C 0.3593(12) 0.080(3) 0.5602(4) 0.036(3) Uani 1 1 d . . . . .
C30 C 0.4447(12) 0.246(3) 0.5897(4) 0.037(3) Uani 1 1 d . . . . .
C31 C 0.1565(12) -0.110(3) 0.5385(5) 0.039(3) Uani 1 1 d . . . . .
H31 H 0.073617 -0.122919 0.544170 0.047 Uiso 1 1 calc R U . . .
C32 C 0.1954(13) -0.240(3) 0.5011(5) 0.040(3) Uani 1 1 d . . . . .
H32 H 0.140927 -0.347717 0.480988 0.047 Uiso 1 1 calc R U . . .
C33 C 0.3159(12) -0.216(3) 0.4922(5) 0.043(4) Uani 1 1 d . . . . .
H33 H 0.343568 -0.308982 0.465901 0.052 Uiso 1 1 calc R U . . .
C34 C 0.3958(12) -0.059(3) 0.5206(4) 0.036(3) Uani 1 1 d . . . . .
H34 H 0.477657 -0.044312 0.513417 0.044 Uiso 1 1 calc R U . . .
N3 N 0.6024(9) 0.581(3) 0.6537(4) 0.043(3) Uani 1 1 d . . . . .
H3 H 0.629502 0.527205 0.628092 0.052 Uiso 1 1 calc R U . . .
N4 N 0.6803(10) 0.715(3) 0.6859(4) 0.045(3) Uani 1 1 d . . . . .
O3 O 0.5519(8) 0.263(2) 0.5803(3) 0.046(3) Uani 1 1 d . . . . .
O4 O 0.0821(8) 0.189(3) 0.6167(3) 0.057(3) Uani 1 1 d . . . . .

loop_
_atom_site_aniso_label
_atom_site_aniso_U_11
_atom_site_aniso_U_22
_atom_site_aniso_U_33
_atom_site_aniso_U_23
_atom_site_aniso_U_13
_atom_site_aniso_U_12
C1 0.037(6) 0.027(8) 0.048(7) 0.007(6) 0.006(5) -0.001(6)
C2 0.047(8) 0.050(10) 0.055(9) 0.007(7) 0.000(6) -0.016(7)
C3 0.053(9) 0.035(8) 0.045(7) -0.001(6) 0.004(6) 0.008(7)
C4 0.042(6) 0.021(7) 0.038(6) 0.007(5) 0.004(4) -0.002(5)
C5 0.043(7) 0.028(8) 0.037(7) -0.001(6) 0.006(5) -0.009(6)
C6 0.046(6) 0.030(8) 0.051(8) -0.001(6) 0.015(6) -0.007(6)
C7 0.040(6) 0.027(8) 0.047(7) 0.002(6) 0.016(5) -0.013(6)
C8 0.037(6) 0.024(7) 0.042(6) 0.002(5) 0.012(4) 0.000(5)
C9 0.040(5) 0.026(7) 0.036(6) 0.002(5) 0.007(4) 0.002(5)
C10 0.045(6) 0.024(8) 0.054(7) 0.002(6) 0.006(5) -0.004(5)
C11 0.034(6) 0.021(7) 0.042(6) 0.009(5) 0.003(4) -0.004(5)
C12 0.039(5) 0.017(7) 0.038(6) 0.004(5) 0.005(4) 0.000(5)
C13 0.037(6) 0.031(8) 0.032(6) 0.002(5) 0.009(5) 0.004(5)
C14 0.045(7) 0.027(8) 0.047(7) 0.007(6) -0.004(5) -0.011(6)
C15 0.067(8) 0.040(9) 0.050(8) 0.003(7) 0.002(6) -0.009(7)
C16 0.066(8) 0.041(9) 0.033(7) 0.006(7) -0.004(6) -0.008(7)
C17 0.058(8) 0.030(7) 0.032(6) 0.003(6) 0.003(5) -0.004(6)
N1 0.040(5) 0.036(7) 0.042(7) 0.000(6) -0.002(5) 0.003(5)
N2 0.035(5) 0.036(7) 0.034(6) 0.008(5) 0.001(4) 0.002(5)
O1 0.040(5) 0.044(6) 0.028(5) -0.002(4) 0.010(4) 0.009(4)
O2 0.045(5) 0.048(6) 0.050(6) 0.004(5) 0.004(5) 0.006(5)
C18 0.056(7) 0.062(10) 0.049(8) 0.003(7) -0.008(6) 0.000(7)
C19 0.058(8) 0.052(10) 0.052(8) -0.013(8) -0.016(7) 0.012(8)
C20 0.061(10) 0.047(10) 0.045(8) 0.001(7) 0.005(7) -0.009(8)
C21 0.044(6) 0.027(8) 0.045(7) 0.004(6) 0.003(5) 0.007(5)
C22 0.050(7) 0.034(8) 0.039(7) -0.005(6) -0.001(5) 0.005(6)
C23 0.054(7) 0.033(8) 0.039(7) 0.004(7) 0.004(6) 0.004(6)
C24 0.045(8) 0.041(8) 0.043(7) 0.000(6) 0.006(5) 0.002(6)
C25 0.042(6) 0.027(7) 0.041(6) 0.009(5) 0.006(5) -0.002(5)
C26 0.044(6) 0.025(7) 0.036(6) 0.013(5) 0.007(4) 0.001(5)
C27 0.049(7) 0.034(8) 0.041(7) 0.006(6) 0.010(5) -0.009(6)
C28 0.039(6) 0.036(8) 0.043(6) 0.004(5) 0.003(5) 0.000(5)
C29 0.040(6) 0.020(7) 0.046(6) 0.006(5) 0.004(5) 0.004(5)
C30 0.042(6) 0.029(7) 0.041(7) 0.006(5) 0.006(5) 0.000(6)
C31 0.041(7) 0.026(8) 0.051(7) 0.000(6) -0.002(5) 0.003(6)
C32 0.046(7) 0.031(8) 0.042(7) 0.005(6) -0.001(5) 0.002(6)
C33 0.048(7) 0.029(8) 0.053(8) 0.001(7) 0.004(6) -0.005(6)
C34 0.040(7) 0.027(7) 0.043(7) 0.002(6) 0.000(5) 0.006(6)
N3 0.047(6) 0.043(7) 0.039(7) -0.002(6) -0.006(5) 0.001(5)
N4 0.051(6) 0.036(7) 0.046(7) -0.003(6) -0.003(5) 0.005(5)
O3 0.043(5) 0.056(7) 0.039(6) 0.003(5) 0.006(4) 0.000(5)
O4 0.046(6) 0.066(7) 0.060(7) -0.013(6) 0.007(5) -0.008(5)

loop_
_atom_type_symbol
_atom_type_description
_atom_type_scat_dispersion_real
_atom_type_scat_dispersion_imag
_atom_type_scat_source
C C 0.0033 0.0016 'International Tables Vol C Tables 4.2.6.8 and 6.1.1.4'
H H 0.0000 0.0000 'International Tables Vol C Tables 4.2.6.8 and 6.1.1.4'
N N 0.0061 0.0033 'International Tables Vol C Tables 4.2.6.8 and 6.1.1.4'
O O 0.0106 0.0060 'International Tables Vol C Tables 4.2.6.8 and 6.1.1.4'

loop_
_geom_angle_atom_site_label_1
_geom_angle_atom_site_label_2
_geom_angle_atom_site_label_3
_geom_angle
_geom_angle_site_symmetry_1
_geom_angle_site_symmetry_3
_geom_angle_publ_flag
C2 C1 C3 117.0(12) . . ?
N2 C1 C2 119.3(13) . . ?
N2 C1 C3 123.7(13) . . ?
C1 C2 H2A 109.5 . . ?
C1 C2 H2B 109.5 . . ?
C1 C2 H2C 109.5 . . ?
H2A C2 H2B 109.5 . . ?
H2A C2 H2C 109.5 . . ?
H2B C2 H2C 109.5 . . ?
C1 C3 H3A 109.5 . . ?
C1 C3 H3B 109.5 . . ?
C1 C3 H3C 109.5 . . ?
H3A C3 H3B 109.5 . . ?
H3A C3 H3C 109.5 . . ?
H3B C3 H3C 109.5 . . ?
C9 C4 C5 119.5(12) . . ?
N1 C4 C5 118.8(13) . . ?
N1 C4 C9 121.7(12) . . ?
C4 C5 H5 120.9 . . ?
C6 C5 C4 118.3(13) . . ?
C6 C5 H5 120.9 . . ?
C5 C6 H6 118.7 . . ?
C5 C6 C7 122.6(14) . . ?
C7 C6 H6 118.7 . . ?
C6 C7 H7 120.4 . . ?
C8 C7 C6 119.2(13) . . ?
C8 C7 H7 120.4 . . ?
C7 C8 C9 121.8(13) . . ?
C7 C8 C10 117.7(12) . . ?
C9 C8 C10 120.4(13) . . ?
C4 C9 C8 118.6(12) . . ?
C4 C9 C13 120.2(12) . . ?
C8 C9 C13 121.2(12) . . ?
C8 C10 C11 120.4(12) . . ?
O2 C10 C8 122.6(13) . . ?
O2 C10 C11 117.0(13) . . ?
C12 C11 C10 116.0(12) . . ?
C12 C11 C14 122.5(13) . . ?
C14 C11 C10 121.5(12) . . ?
C11 C12 C13 125.5(12) . . ?
C11 C12 C17 118.3(13) . . ?
C17 C12 C13 116.2(12) . . ?
C9 C13 C12 116.4(12) . . ?
O1 C13 C9 122.6(12) . . ?
O1 C13 C12 120.9(12) . . ?
C11 C14 H14 120.6 . . ?
C15 C14 C11 118.9(14) . . ?
C15 C14 H14 120.6 . . ?
C14 C15 H15 119.7 . . ?
C14 C15 C16 120.5(15) . . ?
C16 C15 H15 119.7 . . ?
C15 C16 H16 119.9 . . ?
C17 C16 C15 120.2(15) . . ?
C17 C16 H16 119.9 . . ?
C12 C17 H17 120.3 . . ?
C16 C17 C12 119.5(14) . . ?
C16 C17 H17 120.3 . . ?
C4 N1 H1 118.8 . . ?
C4 N1 N2 122.3(11) . . ?
N2 N1 H1 118.8 . . ?
C1 N2 N1 115.9(12) . . ?
C20 C18 C19 118.6(14) . . ?
N4 C18 C19 115.2(14) . . ?
N4 C18 C20 126.2(15) . . ?
C18 C19 H19A 109.5 . . ?
C18 C19 H19B 109.5 . . ?
C18 C19 H19C 109.5 . . ?
H19A C19 H19B 109.5 . . ?
H19A C19 H19C 109.5 . . ?
H19B C19 H19C 109.5 . . ?
C18 C20 H20A 109.5 . . ?
C18 C20 H20B 109.5 . . ?
C18 C20 H20C 109.5 . . ?
H20A C20 H20B 109.5 . . ?
H20A C20 H20C 109.5 . . ?
H20B C20 H20C 109.5 . . ?
C26 C21 C22 120.1(13) . . ?
N3 C21 C22 118.4(13) . . ?
N3 C21 C26 121.5(13) . . ?
C21 C22 H22 120.7 . . ?
C23 C22 C21 118.6(14) . . ?
C23 C22 H22 120.7 . . ?
C22 C23 H23 118.2 . . ?
C22 C23 C24 123.5(14) . . ?
C24 C23 H23 118.2 . . ?
C23 C24 H24 120.4 . . ?
C23 C24 C25 119.2(13) . . ?
C25 C24 H24 120.4 . . ?
C24 C25 C26 120.1(13) . . ?
C24 C25 C27 119.1(12) . . ?
C26 C25 C27 120.9(13) . . ?
C21 C26 C25 118.6(13) . . ?
C21 C26 C30 122.4(12) . . ?
C25 C26 C30 119.1(13) . . ?
C28 C27 C25 119.3(12) . . ?
O4 C27 C25 122.5(13) . . ?
O4 C27 C28 118.2(13) . . ?
C29 C28 C27 118.4(13) . . ?
C31 C28 C27 122.4(13) . . ?
C31 C28 C29 119.0(13) . . ?
C28 C29 C30 122.5(13) . . ?
C34 C29 C28 116.7(13) . . ?
C34 C29 C30 120.7(12) . . ?
C29 C30 C26 119.6(12) . . ?
O3 C30 C26 120.4(12) . . ?
O3 C30 C29 119.9(12) . . ?
C28 C31 H31 118.9 . . ?
C32 C31 C28 122.2(14) . . ?
C32 C31 H31 118.9 . . ?
C31 C32 H32 120.4 . . ?
C31 C32 C33 119.2(14) . . ?
C33 C32 H32 120.4 . . ?
C32 C33 H33 119.4 . . ?
C34 C33 C32 121.3(14) . . ?
C34 C33 H33 119.4 . . ?
C29 C34 H34 119.3 . . ?
C33 C34 C29 121.5(14) . . ?
C33 C34 H34 119.3 . . ?
C21 N3 H3 120.1 . . ?
C21 N3 N4 119.8(12) . . ?
N4 N3 H3 120.1 . . ?
C18 N4 N3 112.9(12) . . ?

loop_
_geom_bond_atom_site_label_1
_geom_bond_atom_site_label_2
_geom_bond_distance
_geom_bond_site_symmetry_2
_geom_bond_publ_flag
C1 C2 1.476(19) . ?
C1 C3 1.556(19) . ?
C1 N2 1.276(16) . ?
C2 H2A 0.9800 . ?
C2 H2B 0.9800 . ?
C2 H2C 0.9800 . ?
C3 H3A 0.9800 . ?
C3 H3B 0.9800 . ?
C3 H3C 0.9800 . ?
C4 C5 1.455(18) . ?
C4 C9 1.415(17) . ?
C4 N1 1.360(15) . ?
C5 H5 0.9500 . ?
C5 C6 1.370(17) . ?
C6 H6 0.9500 . ?
C6 C7 1.417(19) . ?
C7 H7 0.9500 . ?
C7 C8 1.357(18) . ?
C8 C9 1.429(16) . ?
C8 C10 1.444(18) . ?
C9 C13 1.473(18) . ?
C10 C11 1.528(19) . ?
C10 O2 1.242(15) . ?
C11 C12 1.392(17) . ?
C11 C14 1.394(17) . ?
C12 C13 1.475(17) . ?
C12 C17 1.432(18) . ?
C13 O1 1.251(13) . ?
C14 H14 0.9500 . ?
C14 C15 1.383(19) . ?
C15 H15 0.9500 . ?
C15 C16 1.42(2) . ?
C16 H16 0.9500 . ?
C16 C17 1.389(18) . ?
C17 H17 0.9500 . ?
N1 H1 0.8800 . ?
N1 N2 1.400(14) . ?
C18 C19 1.51(2) . ?
C18 C20 1.494(19) . ?
C18 N4 1.293(17) . ?
C19 H19A 0.9800 . ?
C19 H19B 0.9800 . ?
C19 H19C 0.9800 . ?
C20 H20A 0.9800 . ?
C20 H20B 0.9800 . ?
C20 H20C 0.9800 . ?
C21 C22 1.430(19) . ?
C21 C26 1.401(18) . ?
C21 N3 1.372(16) . ?
C22 H22 0.9500 . ?
C22 C23 1.360(17) . ?
C23 H23 0.9500 . ?
C23 C24 1.382(18) . ?
C24 H24 0.9500 . ?
C24 C25 1.386(18) . ?
C25 C26 1.443(17) . ?
C25 C27 1.482(19) . ?
C26 C30 1.476(18) . ?
C27 C28 1.48(2) . ?
C27 O4 1.249(15) . ?
C28 C29 1.438(17) . ?
C28 C31 1.407(19) . ?
C29 C30 1.446(18) . ?
C29 C34 1.409(18) . ?
C30 O3 1.244(13) . ?
C31 H31 0.9500 . ?
C31 C32 1.347(19) . ?
C32 H32 0.9500 . ?
C32 C33 1.385(18) . ?
C33 H33 0.9500 . ?
C33 C34 1.371(18) . ?
C34 H34 0.9500 . ?
N3 H3 0.8800 . ?
N3 N4 1.399(15) . ?

loop_
_geom_hbond_atom_site_label_D
_geom_hbond_atom_site_label_H
_geom_hbond_atom_site_label_A
_geom_hbond_distance_DH
_geom_hbond_distance_HA
_geom_hbond_distance_DA
_geom_hbond_angle_DHA
_geom_hbond_site_symmetry_A
_geom_hbond_publ_flag
N1 H1 O1 0.88 1.93 2.607(15) 132.5 . yes
N3 H3 O3 0.88 1.97 2.621(15) 129.6 . yes

loop_
_geom_torsion_atom_site_label_1
_geom_torsion_atom_site_label_2
_geom_torsion_atom_site_label_3
_geom_torsion_atom_site_label_4
_geom_torsion
_geom_torsion_site_symmetry_1
_geom_torsion_site_symmetry_2
_geom_torsion_site_symmetry_3
_geom_torsion_site_symmetry_4
_geom_torsion_publ_flag
C2 C1 N2 N1 179.0(11) . . . . ?
C3 C1 N2 N1 -2.9(18) . . . . ?
C4 C5 C6 C7 -1(2) . . . . ?
C4 C9 C13 C12 -177.5(11) . . . . ?
C4 C9 C13 O1 -1.0(18) . . . . ?
C4 N1 N2 C1 -173.2(11) . . . . ?
C5 C4 C9 C8 0.9(18) . . . . ?
C5 C4 C9 C13 179.5(12) . . . . ?
C5 C4 N1 N2 -6.1(18) . . . . ?
C5 C6 C7 C8 1(2) . . . . ?
C6 C7 C8 C9 1(2) . . . . ?
C6 C7 C8 C10 -179.7(12) . . . . ?
C7 C8 C9 C4 -1.6(19) . . . . ?
C7 C8 C9 C13 179.8(13) . . . . ?
C7 C8 C10 C11 179.2(12) . . . . ?
C7 C8 C10 O2 -2.2(19) . . . . ?
C8 C9 C13 C12 1.0(17) . . . . ?
C8 C9 C13 O1 177.6(12) . . . . ?
C8 C10 C11 C12 0.8(17) . . . . ?
C8 C10 C11 C14 179.6(12) . . . . ?
C9 C4 C5 C6 0.4(19) . . . . ?
C9 C4 N1 N2 173.1(11) . . . . ?
C9 C8 C10 C11 -1.3(18) . . . . ?
C9 C8 C10 O2 177.3(13) . . . . ?
C10 C8 C9 C4 178.9(11) . . . . ?
C10 C8 C9 C13 0.3(18) . . . . ?
C10 C11 C12 C13 0.7(18) . . . . ?
C10 C11 C12 C17 179.6(11) . . . . ?
C10 C11 C14 C15 -179.1(12) . . . . ?
C11 C12 C13 C9 -1.6(18) . . . . ?
C11 C12 C13 O1 -178.2(11) . . . . ?
C11 C12 C17 C16 -3.3(19) . . . . ?
C11 C14 C15 C16 2(2) . . . . ?
C12 C11 C14 C15 -0.3(19) . . . . ?
C13 C12 C17 C16 175.7(12) . . . . ?
C14 C11 C12 C13 -178.2(12) . . . . ?
C14 C11 C12 C17 0.8(18) . . . . ?
C14 C15 C16 C17 -5(2) . . . . ?
C15 C16 C17 C12 5(2) . . . . ?
C17 C12 C13 C9 179.5(11) . . . . ?
C17 C12 C13 O1 2.8(18) . . . . ?
N1 C4 C5 C6 179.6(11) . . . . ?
N1 C4 C9 C8 -178.2(12) . . . . ?
N1 C4 C9 C13 0.4(18) . . . . ?
O2 C10 C11 C12 -177.9(12) . . . . ?
O2 C10 C11 C14 0.9(19) . . . . ?
C19 C18 N4 N3 -177.7(12) . . . . ?
C20 C18 N4 N3 2(2) . . . . ?
C21 C22 C23 C24 0(2) . . . . ?
C21 C26 C30 C29 178.5(12) . . . . ?
C21 C26 C30 O3 1.4(19) . . . . ?
C21 N3 N4 C18 -175.4(13) . . . . ?
C22 C21 C26 C25 0.4(18) . . . . ?
C22 C21 C26 C30 179.7(13) . . . . ?
C22 C21 N3 N4 6.8(18) . . . . ?
C22 C23 C24 C25 0(2) . . . . ?
C23 C24 C25 C26 0.8(19) . . . . ?
C23 C24 C25 C27 -178.1(12) . . . . ?
C24 C25 C26 C21 -0.9(19) . . . . ?
C24 C25 C26 C30 179.7(12) . . . . ?
C24 C25 C27 C28 -175.7(13) . . . . ?
C24 C25 C27 O4 3(2) . . . . ?
C25 C26 C30 C29 -2.2(18) . . . . ?
C25 C26 C30 O3 -179.3(11) . . . . ?
C25 C27 C28 C29 -5.8(19) . . . . ?
C25 C27 C28 C31 178.7(12) . . . . ?
C26 C21 C22 C23 0(2) . . . . ?
C26 C21 N3 N4 -175.4(11) . . . . ?
C26 C25 C27 C28 5.4(19) . . . . ?
C26 C25 C27 O4 -175.6(14) . . . . ?
C27 C25 C26 C21 178.0(12) . . . . ?
C27 C25 C26 C30 -1.3(18) . . . . ?
C27 C28 C29 C30 2.4(19) . . . . ?
C27 C28 C29 C34 -178.0(12) . . . . ?
C27 C28 C31 C32 178.2(13) . . . . ?
C28 C29 C30 C26 1.7(18) . . . . ?
C28 C29 C30 O3 178.7(12) . . . . ?
C28 C29 C34 C33 0.8(19) . . . . ?
C28 C31 C32 C33 -1(2) . . . . ?
C29 C28 C31 C32 3(2) . . . . ?
C30 C29 C34 C33 -179.7(12) . . . . ?
C31 C28 C29 C30 178.1(12) . . . . ?
C31 C28 C29 C34 -2.4(19) . . . . ?
C31 C32 C33 C34 0(2) . . . . ?
C32 C33 C34 C29 1(2) . . . . ?
C34 C29 C30 C26 -177.9(12) . . . . ?
C34 C29 C30 O3 -0.8(18) . . . . ?
N3 C21 C22 C23 177.9(12) . . . . ?
N3 C21 C26 C25 -177.3(12) . . . . ?
N3 C21 C26 C30 2.0(19) . . . . ?
O4 C27 C28 C29 175.1(13) . . . . ?
O4 C27 C28 C31 0(2) . . . . ?
